data_4060407
_journal_name_full Organometallics
_journal_paper_doi 10.1021/om0491084
_journal_year 2005
_chemical_formula_moiety 'C36 H32 F10 N2 O2 Sn'
_chemical_formula_sum 'C36 H32 F10 N2 O2 Sn'
_chemical_formula_weight 833.33
_space_group_IT_number 14
_symmetry_cell_setting monoclinic
_symmetry_space_group_name_Hall '-P 2ybc'
_symmetry_space_group_name_H-M 'P 1 21/c 1'
_cell_angle_alpha 90.00
_cell_angle_beta 97.49(4)
_cell_angle_gamma 90.00
_cell_formula_units_Z 4
_cell_length_a 8.757(5)
_cell_length_b 25.021(3)
_cell_length_c 16.603(5)
_cell_measurement_temperature 293(2)
_cell_volume 3607(2)
_diffrn_ambient_temperature 293(2)
_exptl_crystal_density_diffrn 1.535
_cod_original_sg_symbol_H-M 'P 21/c'
_cod_database_code 4060407

loop_
_symmetry_equiv_pos_as_xyz
'x, y, z'
'-x, y+1/2, -z+1/2'
'-x, -y, -z'
'x, -y-1/2, z-1/2'

loop_
_atom_site_label
_atom_site_type_symbol
_atom_site_fract_x
_atom_site_fract_y
_atom_site_fract_z
_atom_site_U_iso_or_equiv
_atom_site_adp_type
_atom_site_occupancy
_atom_site_symmetry_multiplicity
_atom_site_calc_flag
_atom_site_refinement_flags
_atom_site_disorder_assembly
_atom_site_disorder_group
Sn1 Sn 0.21594(3) 0.012669(9) 0.823464(13) 0.04005(6) Uani 1 1 d . . .
F1 F -0.1839(3) 0.08018(10) 0.85199(15) 0.0806(7) Uani 1 1 d . . .
F2 F -0.3469(3) 0.15873(12) 0.7717(2) 0.1262(12) Uani 1 1 d . . .
F3 F -0.3951(4) 0.15837(14) 0.6073(2) 0.1494(15) Uani 1 1 d . . .
F4 F -0.2824(4) 0.07651(15) 0.52489(18) 0.1428(14) Uani 1 1 d . . .
F5 F -0.1217(3) -0.00168(11) 0.60424(13) 0.0881(8) Uani 1 1 d . . .
F6 F 0.5261(3) -0.02175(9) 0.65493(15) 0.0786(7) Uani 1 1 d . . .
F7 F 0.6390(3) -0.11800(12) 0.62482(18) 0.1034(9) Uani 1 1 d . . .
F8 F 0.4522(4) -0.20474(10) 0.61233(18) 0.1092(10) Uani 1 1 d . . .
F9 F 0.1517(3) -0.19398(9) 0.63121(17) 0.0980(9) Uani 1 1 d . . .
F10 F 0.0372(3) -0.09814(9) 0.66368(14) 0.0701(6) Uani 1 1 d . . .
O1 O 0.1979(2) -0.07020(8) 0.82989(13) 0.0437(5) Uani 1 1 d . . .
O2 O 0.1686(3) 0.08806(8) 0.77404(13) 0.0498(6) Uani 1 1 d . . .
N1 N -0.0505(3) -0.00180(10) 0.77415(15) 0.0440(6) Uani 1 1 d . . .
N2 N 0.2253(3) -0.00594(10) 0.68447(15) 0.0441(6) Uani 1 1 d . . .
C1 C 0.0959(4) -0.09831(12) 0.86362(18) 0.0411(7) Uani 1 1 d . . .
C2 C 0.1429(4) -0.14351(12) 0.91309(19) 0.0458(8) Uani 1 1 d . . .
C3 C 0.0300(5) -0.17161(13) 0.9458(2) 0.0577(10) Uani 1 1 d . . .
H3 H 0.0600 -0.2007 0.9790 0.069 Uiso 1 1 calc R . .
C4 C -0.1248(5) -0.15906(14) 0.9323(2) 0.0605(10) Uani 1 1 d . . .
H4 H -0.1960 -0.1793 0.9561 0.073 Uiso 1 1 calc R . .
C5 C -0.1723(4) -0.11661(13) 0.8837(2) 0.0541(9) Uani 1 1 d . . .
H5 H -0.2766 -0.1084 0.8729 0.065 Uiso 1 1 calc R . .
C6 C -0.0631(4) -0.08521(12) 0.84984(18) 0.0432(7) Uani 1 1 d . . .
C7 C -0.1251(4) -0.04079(13) 0.80168(19) 0.0473(8) Uani 1 1 d . . .
H7 H -0.2317 -0.0400 0.7888 0.057 Uiso 1 1 calc R . .
C8 C -0.1431(4) 0.03830(13) 0.7303(2) 0.0466(8) Uani 1 1 d . . .
C9 C -0.2048(4) 0.07922(16) 0.7706(2) 0.0589(10) Uani 1 1 d . . .
C10 C -0.2885(5) 0.11972(18) 0.7301(4) 0.0807(14) Uani 1 1 d . . .
C11 C -0.3131(5) 0.1189(2) 0.6476(4) 0.0918(16) Uani 1 1 d . . .
C12 C -0.2552(6) 0.0784(2) 0.6063(3) 0.0849(14) Uani 1 1 d . . .
C13 C -0.1714(4) 0.03827(17) 0.6471(2) 0.0612(10) Uani 1 1 d . . .
C14 C 0.3134(5) -0.15966(14) 0.9293(2) 0.0577(9) Uani 1 1 d . . .
C15 C 0.3365(6) -0.21032(17) 0.9817(3) 0.0915(15) Uani 1 1 d . . .
H15A H 0.2990 -0.2042 1.0328 0.137 Uiso 1 1 calc R . .
H15B H 0.4441 -0.2190 0.9912 0.137 Uiso 1 1 calc R . .
H15C H 0.2807 -0.2394 0.9540 0.137 Uiso 1 1 calc R . .
C16 C 0.3770(5) -0.17122(17) 0.8492(2) 0.0743(12) Uani 1 1 d . . .
H16A H 0.3658 -0.1400 0.8153 0.111 Uiso 1 1 calc R . .
H16B H 0.3210 -0.2004 0.8218 0.111 Uiso 1 1 calc R . .
H16C H 0.4841 -0.1805 0.8604 0.111 Uiso 1 1 calc R . .
C17 C 0.4080(5) -0.11506(17) 0.9756(2) 0.0743(12) Uani 1 1 d . . .
H17A H 0.3689 -0.1083 1.0260 0.112 Uiso 1 1 calc R . .
H17B H 0.4004 -0.0831 0.9433 0.112 Uiso 1 1 calc R . .
H17C H 0.5139 -0.1259 0.9863 0.112 Uiso 1 1 calc R . .
C18 C 0.1723(4) 0.11331(13) 0.7054(2) 0.0480(8) Uani 1 1 d . . .
C19 C 0.1647(5) 0.17004(14) 0.7042(2) 0.0584(9) Uani 1 1 d . . .
C20 C 0.1529(7) 0.19446(17) 0.6295(3) 0.108(2) Uani 1 1 d . . .
H20 H 0.1444 0.2315 0.6275 0.129 Uiso 1 1 calc R . .
C21 C 0.1531(9) 0.1669(2) 0.5566(3) 0.143(3) Uani 1 1 d . . .
H21 H 0.1411 0.1852 0.5075 0.171 Uiso 1 1 calc R . .
C22 C 0.1709(7) 0.11314(18) 0.5580(3) 0.105(2) Uani 1 1 d . . .
H22 H 0.1753 0.0945 0.5098 0.126 Uiso 1 1 calc R . .
C23 C 0.1829(5) 0.08552(14) 0.6320(2) 0.0618(10) Uani 1 1 d . . .
C24 C 0.2129(4) 0.02950(13) 0.6272(2) 0.0530(9) Uani 1 1 d . . .
H24 H 0.2252 0.0168 0.5759 0.064 Uiso 1 1 calc R . .
C25 C 0.2790(4) -0.05726(12) 0.66310(18) 0.0451(8) Uani 1 1 d . . .
C26 C 0.4314(4) -0.06412(14) 0.6514(2) 0.0538(9) Uani 1 1 d . . .
C27 C 0.4908(5) -0.11347(17) 0.6352(2) 0.0651(10) Uani 1 1 d . . .
C28 C 0.3969(5) -0.15678(16) 0.6285(2) 0.0680(11) Uani 1 1 d . . .
C29 C 0.2455(5) -0.15139(14) 0.6381(2) 0.0631(10) Uani 1 1 d . . .
C30 C 0.1868(4) -0.10232(13) 0.6554(2) 0.0507(8) Uani 1 1 d . . .
C31 C 0.1702(5) 0.20314(13) 0.7824(2) 0.0558(9) Uani 1 1 d . . .
C32 C 0.3154(5) 0.18945(17) 0.8397(3) 0.0874(15) Uani 1 1 d . . .
H32A H 0.4044 0.1966 0.8133 0.131 Uiso 1 1 calc R . .
H32B H 0.3138 0.1523 0.8540 0.131 Uiso 1 1 calc R . .
H32C H 0.3195 0.2108 0.8880 0.131 Uiso 1 1 calc R . .
C33 C 0.0319(5) 0.19219(17) 0.8256(3) 0.0835(14) Uani 1 1 d . . .
H33A H -0.0605 0.2013 0.7906 0.125 Uiso 1 1 calc R . .
H33B H 0.0387 0.2133 0.8742 0.125 Uiso 1 1 calc R . .
H33C H 0.0295 0.1550 0.8395 0.125 Uiso 1 1 calc R . .
C34 C 0.1745(6) 0.26365(15) 0.7657(3) 0.0855(14) Uani 1 1 d . . .
H34A H 0.2625 0.2719 0.7390 0.128 Uiso 1 1 calc R . .
H34B H 0.1815 0.2828 0.8162 0.128 Uiso 1 1 calc R . .
H34C H 0.0823 0.2740 0.7316 0.128 Uiso 1 1 calc R . .
C35 C 0.1498(5) 0.03298(15) 0.9382(2) 0.0609(10) Uani 1 1 d . . .
H35A H 0.1624 0.0024 0.9735 0.091 Uiso 1 1 calc R . .
H35B H 0.0438 0.0439 0.9313 0.091 Uiso 1 1 calc R . .
H35C H 0.2132 0.0617 0.9617 0.091 Uiso 1 1 calc R . .
C36 C 0.4620(4) 0.01378(16) 0.8360(2) 0.0656(10) Uani 1 1 d . . .
H36A H 0.5014 -0.0195 0.8588 0.098 Uiso 1 1 calc R . .
H36B H 0.4999 0.0426 0.8713 0.098 Uiso 1 1 calc R . .
H36C H 0.4951 0.0187 0.7836 0.098 Uiso 1 1 calc R . .

loop_
_atom_site_aniso_label
_atom_site_aniso_U_11
_atom_site_aniso_U_22
_atom_site_aniso_U_33
_atom_site_aniso_U_23
_atom_site_aniso_U_13
_atom_site_aniso_U_12
Sn1 0.04399(11) 0.03498(10) 0.04151(11) 0.00073(11) 0.00684(8) -0.00378(11)
F1 0.0790(17) 0.0882(18) 0.0785(17) -0.0092(13) 0.0256(13) 0.0177(13)
F2 0.097(2) 0.090(2) 0.194(3) -0.004(2) 0.028(2) 0.0463(18)
F3 0.125(3) 0.117(3) 0.194(4) 0.077(3) -0.023(2) 0.041(2)
F4 0.159(3) 0.180(3) 0.079(2) 0.049(2) -0.025(2) 0.027(3)
F5 0.0998(19) 0.103(2) 0.0573(13) -0.0101(13) -0.0053(13) 0.0147(15)
F6 0.0632(14) 0.0716(16) 0.1063(19) -0.0147(13) 0.0309(13) -0.0146(12)
F7 0.0726(17) 0.113(2) 0.127(2) -0.0266(18) 0.0218(16) 0.0294(16)
F8 0.137(3) 0.0626(16) 0.123(2) -0.0301(15) -0.0038(19) 0.0376(16)
F9 0.132(2) 0.0453(13) 0.115(2) -0.0137(13) 0.0077(18) -0.0244(14)
F10 0.0676(15) 0.0634(14) 0.0807(15) -0.0133(11) 0.0152(12) -0.0195(11)
O1 0.0443(13) 0.0373(11) 0.0506(13) 0.0050(10) 0.0099(10) -0.0022(10)
O2 0.0693(16) 0.0329(11) 0.0490(13) 0.0012(10) 0.0151(11) -0.0002(11)
N1 0.0441(14) 0.0423(16) 0.0461(14) 0.0037(11) 0.0082(12) -0.0014(11)
N2 0.0480(14) 0.0354(14) 0.0507(15) -0.0023(12) 0.0133(12) -0.0025(12)
C1 0.0525(19) 0.0349(16) 0.0363(16) -0.0054(13) 0.0073(14) -0.0055(14)
C2 0.059(2) 0.0384(17) 0.0393(17) 0.0002(13) 0.0036(15) -0.0041(15)
C3 0.086(3) 0.0378(19) 0.051(2) 0.0048(15) 0.0128(19) -0.0113(19)
C4 0.076(3) 0.047(2) 0.064(2) 0.0008(17) 0.029(2) -0.0182(19)
C5 0.061(2) 0.045(2) 0.059(2) -0.0060(16) 0.0190(18) -0.0114(17)
C6 0.0493(19) 0.0390(17) 0.0426(17) -0.0032(13) 0.0115(14) -0.0074(14)
C7 0.0414(18) 0.051(2) 0.0501(19) -0.0013(16) 0.0073(15) -0.0027(15)
C8 0.0379(17) 0.0467(19) 0.055(2) 0.0091(16) 0.0070(15) -0.0013(15)
C9 0.046(2) 0.061(2) 0.071(3) 0.0044(19) 0.0132(19) 0.0031(18)
C10 0.055(3) 0.062(3) 0.127(4) 0.010(3) 0.019(3) 0.015(2)
C11 0.064(3) 0.079(3) 0.127(5) 0.047(3) -0.008(3) 0.012(3)
C12 0.080(3) 0.097(4) 0.073(3) 0.033(3) -0.006(3) 0.003(3)
C13 0.053(2) 0.070(3) 0.059(2) 0.013(2) -0.0014(18) 0.0014(19)
C14 0.070(2) 0.045(2) 0.056(2) 0.0112(16) -0.0001(18) 0.0058(18)
C15 0.102(4) 0.069(3) 0.100(4) 0.040(3) 0.001(3) 0.011(3)
C16 0.080(3) 0.070(3) 0.072(3) 0.002(2) 0.008(2) 0.022(2)
C17 0.071(3) 0.079(3) 0.068(3) 0.004(2) -0.011(2) -0.004(2)
C18 0.053(2) 0.0386(18) 0.0525(19) 0.0047(15) 0.0058(16) 0.0005(15)
C19 0.077(3) 0.0393(19) 0.059(2) 0.0055(16) 0.0114(19) 0.0049(18)
C20 0.216(7) 0.041(2) 0.068(3) 0.011(2) 0.023(4) 0.020(3)
C21 0.314(10) 0.057(3) 0.061(3) 0.021(2) 0.036(4) 0.036(4)
C22 0.213(6) 0.057(3) 0.047(2) 0.009(2) 0.020(3) 0.016(3)
C23 0.090(3) 0.042(2) 0.054(2) 0.0027(16) 0.012(2) 0.003(2)
C24 0.070(2) 0.0460(19) 0.0443(19) -0.0035(15) 0.0122(17) -0.0029(17)
C25 0.055(2) 0.0390(17) 0.0424(19) -0.0021(13) 0.0116(16) -0.0005(16)
C26 0.060(2) 0.049(2) 0.055(2) -0.0061(17) 0.0133(18) -0.0051(18)
C27 0.063(3) 0.068(3) 0.065(2) -0.011(2) 0.010(2) 0.019(2)
C28 0.090(3) 0.049(2) 0.063(2) -0.0117(18) 0.000(2) 0.020(2)
C29 0.095(3) 0.040(2) 0.054(2) -0.0060(16) 0.005(2) -0.007(2)
C30 0.058(2) 0.0435(19) 0.051(2) -0.0053(15) 0.0084(17) -0.0060(17)
C31 0.071(3) 0.0340(18) 0.062(2) -0.0006(16) 0.0067(19) -0.0004(17)
C32 0.086(3) 0.068(3) 0.101(4) -0.024(3) -0.015(3) 0.007(2)
C33 0.090(3) 0.061(3) 0.106(4) -0.014(2) 0.033(3) 0.000(2)
C34 0.131(4) 0.038(2) 0.088(3) -0.005(2) 0.020(3) -0.004(2)
C35 0.076(3) 0.065(2) 0.0426(19) -0.0040(17) 0.0111(18) -0.003(2)
C36 0.046(2) 0.072(3) 0.078(3) -0.006(2) 0.0065(18) -0.012(2)

loop_
_geom_bond_atom_site_label_1
_geom_bond_atom_site_label_2
_geom_bond_distance
_geom_bond_site_symmetry_2
_geom_bond_publ_flag
Sn1 O2 2.077(2) . ?
Sn1 O1 2.083(2) . ?
Sn1 C35 2.124(3) . ?
Sn1 C36 2.137(4) . ?
Sn1 N2 2.366(3) . ?
Sn1 N1 2.397(3) . ?
F1 C9 1.340(4) . ?
F2 C10 1.335(5) . ?
F3 C11 1.347(5) . ?
F4 C12 1.342(5) . ?
F5 C13 1.332(4) . ?
F6 C26 1.342(4) . ?
F7 C27 1.336(4) . ?
F8 C28 1.334(4) . ?
F9 C29 1.341(4) . ?
F10 C30 1.339(4) . ?
O1 C1 1.318(3) . ?
O2 C18 1.307(4) . ?
N1 C7 1.291(4) . ?
N1 C8 1.429(4) . ?
N2 C24 1.294(4) . ?
N2 C25 1.428(4) . ?
C1 C6 1.419(4) . ?
C1 C2 1.426(4) . ?
C2 C3 1.381(5) . ?
C2 C14 1.536(5) . ?
C3 C4 1.381(5) . ?
C3 H3 0.9300 . ?
C4 C5 1.366(5) . ?
C4 H4 0.9300 . ?
C5 C6 1.410(4) . ?
C5 H5 0.9300 . ?
C6 C7 1.434(4) . ?
C7 H7 0.9300 . ?
C8 C9 1.371(5) . ?
C8 C13 1.372(5) . ?
C9 C10 1.374(6) . ?
C10 C11 1.358(7) . ?
C11 C12 1.358(7) . ?
C12 C13 1.370(6) . ?
C14 C17 1.534(5) . ?
C14 C16 1.535(5) . ?
C14 C15 1.536(5) . ?
C15 H15A 0.9600 . ?
C15 H15B 0.9600 . ?
C15 H15C 0.9600 . ?
C16 H16A 0.9600 . ?
C16 H16B 0.9600 . ?
C16 H16C 0.9600 . ?
C17 H17A 0.9600 . ?
C17 H17B 0.9600 . ?
C17 H17C 0.9600 . ?
C18 C23 1.416(5) . ?
C18 C19 1.421(4) . ?
C19 C20 1.375(5) . ?
C19 C31 1.535(5) . ?
C20 C21 1.393(6) . ?
C20 H20 0.9300 . ?
C21 C22 1.353(6) . ?
C21 H21 0.9300 . ?
C22 C23 1.403(5) . ?
C22 H22 0.9300 . ?
C23 C24 1.430(5) . ?
C24 H24 0.9300 . ?
C25 C26 1.384(5) . ?
C25 C30 1.383(4) . ?
C26 C27 1.380(5) . ?
C27 C28 1.356(6) . ?
C28 C29 1.362(6) . ?
C29 C30 1.376(5) . ?
C31 C33 1.511(5) . ?
C31 C32 1.525(5) . ?
C31 C34 1.541(5) . ?
C32 H32A 0.9600 . ?
C32 H32B 0.9600 . ?
C32 H32C 0.9600 . ?
C33 H33A 0.9600 . ?
C33 H33B 0.9600 . ?
C33 H33C 0.9600 . ?
C34 H34A 0.9600 . ?
C34 H34B 0.9600 . ?
C34 H34C 0.9600 . ?
C35 H35A 0.9600 . ?
C35 H35B 0.9600 . ?
C35 H35C 0.9600 . ?
C36 H36A 0.9600 . ?
C36 H36B 0.9600 . ?
C36 H36C 0.9600 . ?
